data_7210551
loop_
_publ_author_name
'Ma, Ming-Liang'
'Li, Xiao-Yan'
'Zhao, Xiao-Li'
'Guo, Fang'
'Jiang, Biao'
'Wen, Ke'

_publ_section_title
;
 Silver-mediated self-assembly of metallosupramolecular networks based on
 pyrimidine-containing oxacalix[n]aromatics
;
_journal_issue 6
_journal_name_full CrystEngComm
_journal_page_first 1752
_journal_paper_doi 10.1039/c0ce00812e
_journal_volume 13
_journal_year 2011
_chemical_formula_sum 'C33 H27 Ag2 N8 O10'
_chemical_formula_weight 911.37
_chemical_name_systematic
;
?
;
_space_group_IT_number 12
_symmetry_cell_setting monoclinic
_symmetry_space_group_name_Hall '-C 2y'
_symmetry_space_group_name_H-M 'C 1 2/m 1'
_atom_sites_solution_hydrogens geom
_atom_sites_solution_primary direct
_atom_sites_solution_secondary difmap
_audit_creation_method SHELXL-97
_cell_angle_alpha 90.00
_cell_angle_beta 119.7930(10)
_cell_angle_gamma 90.00
_cell_formula_units_Z 4
_cell_length_a 24.2508(6)
_cell_length_b 12.6282(3)
_cell_length_c 13.2061(3)
_cell_measurement_temperature 173(2)
_cell_volume 3509.74(15)
_computing_structure_refinement 'SHELXL-97 (Sheldrick, 1997)'
_computing_structure_solution 'SHELXS-97 (Sheldrick, 1990)'
_diffrn_ambient_temperature 173(2)
_diffrn_measured_fraction_theta_full 0.992
_diffrn_measured_fraction_theta_max 0.992
_diffrn_radiation_monochromator graphite
_diffrn_radiation_source 'fine-focus sealed tube'
_diffrn_radiation_type MoK\a
_diffrn_radiation_wavelength 0.71073
_diffrn_reflns_av_R_equivalents 0.0186
_diffrn_reflns_av_sigmaI/netI 0.0125
_diffrn_reflns_limit_h_max 28
_diffrn_reflns_limit_h_min -28
_diffrn_reflns_limit_k_max 14
_diffrn_reflns_limit_k_min -15
_diffrn_reflns_limit_l_max 15
_diffrn_reflns_limit_l_min -15
_diffrn_reflns_number 20484
_diffrn_reflns_theta_full 25.01
_diffrn_reflns_theta_max 25.01
_diffrn_reflns_theta_min 1.94
_exptl_absorpt_coefficient_mu 1.185
_exptl_absorpt_correction_T_max 0.8670
_exptl_absorpt_correction_T_min 0.6130
_exptl_absorpt_correction_type multi-scan
_exptl_crystal_colour colorless
_exptl_crystal_density_diffrn 1.713
_exptl_crystal_density_method 'not measured'
_exptl_crystal_description block
_exptl_crystal_F_000 1796
_exptl_crystal_size_max 0.46
_exptl_crystal_size_mid 0.27
_exptl_crystal_size_min 0.12
_refine_diff_density_max 1.842
_refine_diff_density_min -0.948
_refine_diff_density_rms 0.101
_refine_ls_extinction_method none
_refine_ls_goodness_of_fit_ref 1.048
_refine_ls_hydrogen_treatment constr
_refine_ls_matrix_type full
_refine_ls_number_parameters 255
_refine_ls_number_reflns 3226
_refine_ls_number_restraints 35
_refine_ls_restrained_S_all 1.071
_refine_ls_R_factor_all 0.0432
_refine_ls_R_factor_gt 0.0381
_refine_ls_shift/su_max 0.001
_refine_ls_shift/su_mean 0.000
_refine_ls_structure_factor_coef Fsqd
_refine_ls_weighting_details 'calc w=1/[\s^2^(Fo^2^)+(0.0445P)^2^+27.8857P] where P=(Fo^2^+2Fc^2^)/3'
_refine_ls_weighting_scheme calc
_refine_ls_wR_factor_gt 0.0975
_refine_ls_wR_factor_ref 0.1038
_reflns_number_gt 2829
_reflns_number_total 3226
_reflns_threshold_expression >2sigma(I)
_cod_data_source_file c0ce00812e.txt
_cod_data_source_block z_3
_cod_depositor_comments
;
The following automatic conversions were performed:

'_symmetry_cell_setting' value 'Monoclinic' changed to 'monoclinic'
according to the built-in table from CIF Core dictionary named
'cif_core.dic' version 2.4.1 from 2010-06-29.

Automatic conversion script
Id: cif_fix_values 1891 2012-01-12 08:04:46Z andrius 
;
_cod_original_cell_volume 3509.74(14)
_cod_original_sg_symbol_H-M C2/m
_cod_database_code 7210551

loop_
_symmetry_equiv_pos_as_xyz
'x, y, z'
'-x, y, -z'
'x+1/2, y+1/2, z'
'-x+1/2, y+1/2, -z'
'-x, -y, -z'
'x, -y, z'
'-x+1/2, -y+1/2, -z'
'x+1/2, -y+1/2, z'

loop_
_atom_site_label
_atom_site_type_symbol
_atom_site_fract_x
_atom_site_fract_y
_atom_site_fract_z
_atom_site_U_iso_or_equiv
_atom_site_adp_type
_atom_site_occupancy
_atom_site_symmetry_multiplicity
_atom_site_calc_flag
_atom_site_refinement_flags
Ag1 Ag 0.285725(15) 0.25098(2) 0.39956(3) 0.02973(14) Uani 1 1 d .
O1 O 0.39734(18) 0.2061(5) 0.7591(3) 0.0801(15) Uani 1 1 d .
O2 O 0.3629(3) 0.2998(5) 0.6034(5) 0.0918(15) Uani 1 1 d U
O3 O 0.31242(16) 0.1622(3) 0.6008(3) 0.0514(9) Uani 1 1 d .
O4 O 0.15368(14) 0.1901(2) -0.2493(2) 0.0314(6) Uani 1 1 d .
O5 O 0.19723(14) 0.1905(2) 0.1485(2) 0.0314(6) Uani 1 1 d .
N1 N 0.35886(19) 0.2208(4) 0.6566(3) 0.0492(11) Uani 1 1 d .
N2 N 0.24826(15) 0.0936(2) 0.3102(3) 0.0253(7) Uani 1 1 d .
N3 N 0.19254(16) 0.0935(3) -0.3408(3) 0.0275(7) Uani 1 1 d .
N01 N 0.3016(4) 0.0000 0.0128(12) 0.105(4) Uani 1 2 d S
N02 N 0.0530(3) 0.0000 -0.1196(5) 0.0428(13) Uani 1 2 d S
C1 C 0.2041(3) 0.0000 -0.3712(5) 0.0290(12) Uani 1 2 d S
H1A H 0.2227 0.0000 -0.4198 0.035 Uiso 1 2 calc SR
C2 C 0.16452(18) 0.0923(3) -0.2748(3) 0.0250(8) Uani 1 1 d U
C3 C 0.1485(3) 0.0000 -0.2395(5) 0.0243(11) Uani 1 2 d S
H3A H 0.1280 0.0000 -0.1942 0.029 Uiso 1 2 calc SR
C4 C 0.13405(19) 0.2035(3) -0.1665(3) 0.0270(8) Uani 1 1 d .
C5 C 0.17617(18) 0.1829(3) -0.0501(3) 0.0259(8) Uani 1 1 d .
H5A H 0.2175 0.1557 -0.0250 0.031 Uiso 1 1 calc R
C6 C 0.15522(19) 0.2039(3) 0.0276(3) 0.0267(8) Uani 1 1 d .
C7 C 0.0963(2) 0.2449(3) -0.0052(4) 0.0329(10) Uani 1 1 d .
H7A H 0.0837 0.2588 0.0511 0.040 Uiso 1 1 calc R
C8 C 0.0554(2) 0.2656(4) -0.1230(4) 0.0377(10) Uani 1 1 d .
H8A H 0.0145 0.2944 -0.1477 0.045 Uiso 1 1 calc R
C9 C 0.0741(2) 0.2446(3) -0.2040(4) 0.0331(10) Uani 1 1 d .
H9A H 0.0461 0.2582 -0.2844 0.040 Uiso 1 1 calc R
C09 C -0.0678(4) 0.0000 -0.1952(8) 0.069(3) Uani 1 2 d S
C10 C 0.1898(3) 0.0000 0.1302(5) 0.0239(11) Uani 1 2 d S
H10A H 0.1624 0.0000 0.0480 0.029 Uiso 1 2 calc SR
C11 C 0.21104(17) 0.0921(3) 0.1939(3) 0.0234(8) Uani 1 1 d .
C12 C 0.2644(3) 0.0000 0.3625(5) 0.0269(12) Uani 1 2 d S
H12A H 0.2900 0.0000 0.4451 0.032 Uiso 1 2 calc SR
C01 C 0.3985(5) 0.0554(2) 0.3726(13) 0.240(11) Uani 1 1 d DU
H01A H 0.3841 0.0907 0.3002 0.288 Uiso 1 1 calc R
C02 C 0.4184(6) 0.1180(11) 0.4732(9) 0.174(8) Uani 1 1 d DU
H02A H 0.4195 0.1932 0.4734 0.208 Uiso 1 1 calc R
C03 C 0.4365(4) 0.0557(2) 0.5735(10) 0.151(5) Uani 1 1 d DU
H03A H 0.4495 0.0911 0.6454 0.181 Uiso 1 1 calc R
C04 C 0.0305(2) 0.0546(5) -0.5485(4) 0.0507(13) Uani 1 1 d .
H04A H 0.0514 0.0926 -0.5818 0.061 Uiso 1 1 calc R
C05 C 0.0000 0.1079(6) -0.5000 0.0503(18) Uani 1 2 d S
H05A H 0.0000 0.1831 -0.5000 0.060 Uiso 1 2 calc SR
C06 C 0.3576(5) 0.0000 -0.1282(10) 0.086(3) Uani 1 2 d SD
C07 C 0.3269(5) 0.0000 -0.0503(10) 0.085(3) Uani 1 2 d SD
C08 C 0.0009(3) 0.0000 -0.1523(5) 0.0357(14) Uani 1 2 d S

loop_
_atom_site_aniso_label
_atom_site_aniso_U_11
_atom_site_aniso_U_22
_atom_site_aniso_U_33
_atom_site_aniso_U_23
_atom_site_aniso_U_13
_atom_site_aniso_U_12
Ag1 0.0435(2) 0.02026(19) 0.0275(2) -0.00168(11) 0.01917(16) -0.00431(12)
O1 0.048(2) 0.160(5) 0.0242(18) -0.003(2) 0.0119(17) 0.000(3)
O2 0.097(2) 0.091(2) 0.084(2) 0.0035(17) 0.0421(17) -0.0174(17)
O3 0.0387(18) 0.060(2) 0.054(2) -0.0155(18) 0.0222(16) -0.0076(17)
O4 0.0530(17) 0.0188(14) 0.0333(15) 0.0034(11) 0.0296(14) 0.0055(12)
O5 0.0437(16) 0.0185(13) 0.0203(13) 0.0004(11) 0.0071(12) 0.0039(12)
N1 0.041(2) 0.079(3) 0.030(2) 0.000(2) 0.0191(19) -0.009(2)
N2 0.0309(17) 0.0205(16) 0.0222(16) -0.0014(13) 0.0116(14) 0.0005(13)
N3 0.0365(18) 0.0212(17) 0.0289(17) 0.0022(13) 0.0194(15) -0.0004(14)
N01 0.065(5) 0.067(6) 0.193(12) 0.000 0.070(7) 0.000
N02 0.038(3) 0.045(3) 0.045(3) 0.000 0.019(3) 0.000
C1 0.038(3) 0.025(3) 0.030(3) 0.000 0.022(3) 0.000
C2 0.0275(15) 0.0224(15) 0.0240(14) -0.0007(12) 0.0121(12) 0.0017(12)
C3 0.028(3) 0.023(3) 0.023(3) 0.000 0.014(2) 0.000
C4 0.041(2) 0.0161(18) 0.0273(19) 0.0016(15) 0.0195(18) 0.0033(16)
C5 0.0291(19) 0.0154(17) 0.030(2) 0.0008(15) 0.0127(17) 0.0036(15)
C6 0.036(2) 0.0176(19) 0.0207(18) 0.0011(15) 0.0099(16) 0.0032(16)
C7 0.041(2) 0.032(2) 0.030(2) 0.0018(16) 0.0202(19) 0.0099(18)
C8 0.034(2) 0.042(3) 0.035(2) 0.0051(19) 0.015(2) 0.0162(19)
C9 0.037(2) 0.033(2) 0.023(2) 0.0038(16) 0.0097(18) 0.0103(17)
C09 0.032(4) 0.109(8) 0.065(5) 0.000 0.025(4) 0.000
C10 0.024(3) 0.025(3) 0.020(3) 0.000 0.009(2) 0.000
C11 0.0246(18) 0.0215(19) 0.0241(18) 0.0020(15) 0.0120(15) 0.0020(15)
C12 0.031(3) 0.025(3) 0.022(3) 0.000 0.011(2) 0.000
C01 0.083(7) 0.197(15) 0.45(3) 0.230(17) 0.143(13) 0.053(8)
C02 0.092(9) 0.095(9) 0.30(2) 0.058(11) 0.069(11) -0.010(7)
C03 0.066(5) 0.160(10) 0.241(14) -0.098(10) 0.087(7) -0.038(6)
C04 0.047(3) 0.068(3) 0.031(2) 0.003(2) 0.014(2) -0.015(2)
C05 0.068(5) 0.036(4) 0.030(3) 0.000 0.012(3) 0.000
C06 0.059(6) 0.053(5) 0.130(10) 0.000 0.034(6) 0.000
C07 0.060(6) 0.056(6) 0.129(10) 0.000 0.039(6) 0.000
C08 0.040(4) 0.036(3) 0.034(3) 0.000 0.021(3) 0.000

loop_
_atom_type_symbol
_atom_type_description
_atom_type_scat_dispersion_real
_atom_type_scat_dispersion_imag
_atom_type_scat_source
C C 0.0033 0.0016 'International Tables Vol C Tables 4.2.6.8 and 6.1.1.4'
H H 0.0000 0.0000 'International Tables Vol C Tables 4.2.6.8 and 6.1.1.4'
N N 0.0061 0.0033 'International Tables Vol C Tables 4.2.6.8 and 6.1.1.4'
O O 0.0106 0.0060 'International Tables Vol C Tables 4.2.6.8 and 6.1.1.4'
Ag Ag -0.8971 1.1015 'International Tables Vol C Tables 4.2.6.8 and 6.1.1.4'

loop_
_geom_angle_atom_site_label_1
_geom_angle_atom_site_label_2
_geom_angle_atom_site_label_3
_geom_angle
_geom_angle_site_symmetry_1
_geom_angle_site_symmetry_3
N2 Ag1 N3 133.20(11) . 7
N2 Ag1 O2 132.69(16) . .
N3 Ag1 O2 88.74(15) 7 .
N1 O2 Ag1 100.7(4) . .
C2 O4 C4 119.4(3) . .
C11 O5 C6 119.6(3) . .
O1 N1 O3 122.6(5) . .
O1 N1 O2 121.0(5) . .
O3 N1 O2 116.3(4) . .
C12 N2 C11 116.2(4) . .
C12 N2 Ag1 125.0(3) . .
C11 N2 Ag1 118.6(2) . .
C1 N3 C2 116.0(4) . .
C1 N3 Ag1 123.3(3) . 7
C2 N3 Ag1 120.6(3) . 7
N3 C1 N3 126.7(5) . 6
N3 C1 H1A 116.7 . .
N3 C1 H1A 116.7 6 .
O4 C2 N3 112.2(3) . .
O4 C2 C3 124.8(3) . .
N3 C2 C3 123.0(4) . .
C2 C3 C2 115.2(5) 6 .
C2 C3 H3A 122.4 6 .
C2 C3 H3A 122.4 . .
C5 C4 C9 122.2(4) . .
C5 C4 O4 119.6(3) . .
C9 C4 O4 118.0(3) . .
C6 C5 C4 116.7(4) . .
C6 C5 H5A 121.6 . .
C4 C5 H5A 121.6 . .
C7 C6 C5 123.3(4) . .
C7 C6 O5 117.0(3) . .
C5 C6 O5 119.5(3) . .
C6 C7 C8 118.3(4) . .
C6 C7 H7A 120.8 . .
C8 C7 H7A 120.8 . .
C9 C8 C7 120.3(4) . .
C9 C8 H8A 119.8 . .
C7 C8 H8A 119.8 . .
C8 C9 C4 119.1(4) . .
C8 C9 H9A 120.4 . .
C4 C9 H9A 120.4 . .
C11 C10 C11 115.3(5) . 6
C11 C10 H10A 122.3 . .
C11 C10 H10A 122.3 6 .
N2 C11 O5 111.9(3) . .
N2 C11 C10 123.2(4) . .
O5 C11 C10 124.9(3) . .
N2 C12 N2 126.0(5) 6 .
N2 C12 H12A 117.0 6 .
N2 C12 H12A 117.0 . .
C01 C01 C02 124.1(7) 6 .
C01 C01 H01A 117.9 6 .
C02 C01 H01A 117.9 . .
C01 C02 C03 112.0(13) . .
C01 C02 H02A 124.0 . .
C03 C02 H02A 124.0 . .
C03 C03 C02 123.9(7) 6 .
C03 C03 H03A 118.0 6 .
C02 C03 H03A 118.0 . .
C05 C04 C04 119.4(4) . 6
C05 C04 H04A 120.3 . .
C04 C04 H04A 120.3 6 .
C04 C05 C04 121.3(7) . 2_554
C04 C05 H05A 119.4 . .
C04 C05 H05A 119.4 2_554 .
N01 C07 C06 179.7(11) . .
N02 C08 C09 179.9(7) . .

loop_
_geom_bond_atom_site_label_1
_geom_bond_atom_site_label_2
_geom_bond_distance
_geom_bond_site_symmetry_2
Ag1 N2 2.259(3) .
Ag1 N3 2.268(3) 7
Ag1 O2 2.474(5) .
O1 N1 1.217(5) .
O2 N1 1.251(7) .
O3 N1 1.239(5) .
O4 C2 1.340(5) .
O4 C4 1.403(5) .
O5 C11 1.348(5) .
O5 C6 1.414(4) .
N2 C12 1.327(4) .
N2 C11 1.340(5) .
N3 C1 1.321(4) .
N3 C2 1.346(5) .
N3 Ag1 2.268(3) 7
N01 C07 1.257(15) .
N02 C08 1.115(8) .
C1 N3 1.321(4) 6
C1 H1A 0.9500 .
C2 C3 1.380(5) .
C3 C2 1.380(5) 6
C3 H3A 0.9500 .
C4 C5 1.383(5) .
C4 C9 1.384(6) .
C5 C6 1.378(5) .
C5 H5A 0.9500 .
C6 C7 1.372(6) .
C7 C8 1.393(6) .
C7 H7A 0.9500 .
C8 C9 1.377(7) .
C8 H8A 0.9500 .
C9 H9A 0.9500 .
C09 C08 1.468(10) .
C10 C11 1.377(5) .
C10 C11 1.377(5) 6
C10 H10A 0.9500 .
C12 N2 1.327(4) 6
C12 H12A 0.9500 .
C01 C01 1.400(5) 6
C01 C02 1.409(5) .
C01 H01A 0.9500 .
C02 C03 1.410(5) .
C02 H02A 0.9500 .
C03 C03 1.408(5) 6
C03 H03A 0.9500 .
C04 C05 1.371(7) .
C04 C04 1.380(11) 6
C04 H04A 0.9500 .
C05 C04 1.371(7) 2_554
C05 H05A 0.9500 .
C06 C07 1.541(9) .

loop_
_geom_torsion_atom_site_label_1
_geom_torsion_atom_site_label_2
_geom_torsion_atom_site_label_3
_geom_torsion_atom_site_label_4
_geom_torsion
_geom_torsion_site_symmetry_1
_geom_torsion_site_symmetry_4
N2 Ag1 O2 N1 -24.7(5) . .
N3 Ag1 O2 N1 179.6(4) 7 .
Ag1 O2 N1 O1 168.0(4) . .
Ag1 O2 N1 O3 -15.0(5) . .
N3 Ag1 N2 C12 146.6(4) 7 .
O2 Ag1 N2 C12 1.0(5) . .
N3 Ag1 N2 C11 -27.4(3) 7 .
O2 Ag1 N2 C11 -173.0(3) . .
C2 N3 C1 N3 -1.9(8) . 6
Ag1 N3 C1 N3 -179.7(4) 7 6
C4 O4 C2 N3 -170.0(3) . .
C4 O4 C2 C3 10.7(6) . .
C1 N3 C2 O4 -179.1(4) . .
Ag1 N3 C2 O4 -1.3(4) 7 .
C1 N3 C2 C3 0.2(6) . .
Ag1 N3 C2 C3 178.0(3) 7 .
O4 C2 C3 C2 -179.5(3) . 6
N3 C2 C3 C2 1.3(8) . 6
C2 O4 C4 C5 69.5(5) . .
C2 O4 C4 C9 -115.3(4) . .
C9 C4 C5 C6 1.0(6) . .
O4 C4 C5 C6 176.1(3) . .
C4 C5 C6 C7 -1.2(6) . .
C4 C5 C6 O5 -176.3(3) . .
C11 O5 C6 C7 109.1(4) . .
C11 O5 C6 C5 -75.4(5) . .
C5 C6 C7 C8 0.5(6) . .
O5 C6 C7 C8 175.8(4) . .
C6 C7 C8 C9 0.4(7) . .
C7 C8 C9 C4 -0.5(7) . .
C5 C4 C9 C8 -0.2(6) . .
O4 C4 C9 C8 -175.4(4) . .
C12 N2 C11 O5 -179.9(4) . .
Ag1 N2 C11 O5 -5.4(4) . .
C12 N2 C11 C10 0.3(6) . .
Ag1 N2 C11 C10 174.8(3) . .
C6 O5 C11 N2 -176.2(3) . .
C6 O5 C11 C10 3.6(6) . .
C11 C10 C11 N2 -1.9(7) 6 .
C11 C10 C11 O5 178.3(3) 6 .
C11 N2 C12 N2 1.5(8) . 6
Ag1 N2 C12 N2 -172.6(3) . 6
C01 C01 C02 C03 -1.9(16) 6 .
C01 C02 C03 C03 1.9(16) . 6
C04 C04 C05 C04 0.000(2) 6 2_554
